data_4083621
loop_
_publ_author_name
'Intemann, Julia'
'Lutz, Martin'
'Harder, Sjoerd'

_publ_section_title
;
 Multinuclear Magnesium Hydride Clusters: Selective Reduction and
 Catalytic Hydroboration of Pyridines
;
_journal_issue 20
_journal_name_full Organometallics
_journal_page_first 5722
_journal_paper_doi 10.1021/om500469h
_journal_volume 33
_journal_year 2014
_chemical_formula_moiety 'C54 H70 Mg2 N8'
_chemical_formula_sum 'C54 H70 Mg2 N8'
_chemical_formula_weight 879.80
_chemical_name_systematic
; 
 ? 
;
_space_group_IT_number 15
_symmetry_cell_setting monoclinic
_symmetry_space_group_name_Hall '-C 2yc'
_symmetry_space_group_name_H-M 'C 1 2/c 1'
_atom_sites_solution_hydrogens difmap
_atom_sites_solution_primary direct
_atom_sites_solution_secondary difmap
_audit_creation_method SHELXL-97
_cell_angle_alpha 90.00
_cell_angle_beta 108.364(2)
_cell_angle_gamma 90.00
_cell_formula_units_Z 4
_cell_length_a 30.8482(15)
_cell_length_b 9.9089(4)
_cell_length_c 17.3175(7)
_cell_measurement_reflns_used 43834
_cell_measurement_temperature 100(2)
_cell_measurement_theta_max 27.49
_cell_measurement_theta_min 1.54
_cell_volume 5023.9(4)
_computing_cell_refinement Peakref
_computing_data_collection Apex2
_computing_data_reduction 'Eval15, SADABS-2008/1'
_computing_structure_refinement 'SHELXL-97 (Sheldrick, 1997)'
_computing_structure_solution 'SHELXS-97 (Sheldrick, 1990)'
_diffrn_ambient_temperature 100(2)
_diffrn_measured_fraction_theta_full 1.000
_diffrn_measured_fraction_theta_max 1.000
_diffrn_measurement_device_type 'Bruker Kappa ApexII'
_diffrn_measurement_method '\f and \w scans'
_diffrn_radiation_monochromator graphite
_diffrn_radiation_source 'fine-focus sealed tube'
_diffrn_radiation_type MoK\a
_diffrn_radiation_wavelength 0.71073
_diffrn_reflns_av_R_equivalents 0.0245
_diffrn_reflns_av_sigmaI/netI 0.0137
_diffrn_reflns_limit_h_max 40
_diffrn_reflns_limit_h_min -40
_diffrn_reflns_limit_k_max 12
_diffrn_reflns_limit_k_min -12
_diffrn_reflns_limit_l_max 22
_diffrn_reflns_limit_l_min -22
_diffrn_reflns_number 54579
_diffrn_reflns_theta_full 27.50
_diffrn_reflns_theta_max 27.50
_diffrn_reflns_theta_min 2.17
_exptl_absorpt_coefficient_mu 0.092
_exptl_absorpt_correction_T_max 0.7456
_exptl_absorpt_correction_T_min 0.7073
_exptl_absorpt_correction_type multi-scan
_exptl_absorpt_process_details SADABS-2008/1
_exptl_crystal_colour yellow
_exptl_crystal_density_diffrn 1.163
_exptl_crystal_density_method 'not measured'
_exptl_crystal_description needle
_exptl_crystal_F_000 1896
_exptl_crystal_size_max 0.51
_exptl_crystal_size_mid 0.34
_exptl_crystal_size_min 0.15
_refine_diff_density_max 0.308
_refine_diff_density_min -0.219
_refine_diff_density_rms 0.038
_refine_ls_extinction_method none
_refine_ls_goodness_of_fit_ref 1.043
_refine_ls_hydrogen_treatment refall
_refine_ls_matrix_type full
_refine_ls_number_parameters 429
_refine_ls_number_reflns 5768
_refine_ls_number_restraints 0
_refine_ls_restrained_S_all 1.043
_refine_ls_R_factor_all 0.0377
_refine_ls_R_factor_gt 0.0324
_refine_ls_shift/su_max 0.001
_refine_ls_shift/su_mean 0.000
_refine_ls_structure_factor_coef Fsqd
_refine_ls_weighting_details 'calc w=1/[\s^2^(Fo^2^)+(0.0406P)^2^+4.1252P] where P=(Fo^2^+2Fc^2^)/3'
_refine_ls_weighting_scheme calc
_refine_ls_wR_factor_gt 0.0845
_refine_ls_wR_factor_ref 0.0877
_reflns_number_gt 5092
_reflns_number_total 5768
_reflns_threshold_expression I>2\s(I)
_cod_data_source_file om500469h_si_001.cif
_cod_data_source_block l0259a
_cod_original_sg_symbol_H-M 'C 2/c'
_cod_database_code 4083621

loop_
_symmetry_equiv_pos_as_xyz
'x, y, z'
'-x, y, -z+1/2'
'x+1/2, y+1/2, z'
'-x+1/2, y+1/2, -z+1/2'
'-x, -y, -z'
'x, -y, z-1/2'
'-x+1/2, -y+1/2, -z'
'x+1/2, -y+1/2, z-1/2'

loop_
_atom_site_label
_atom_site_type_symbol
_atom_site_fract_x
_atom_site_fract_y
_atom_site_fract_z
_atom_site_U_iso_or_equiv
_atom_site_adp_type
_atom_site_occupancy
_atom_site_symmetry_multiplicity
_atom_site_calc_flag
Mg1 Mg 0.072839(11) 0.90139(3) 0.26987(2) 0.01225(9) Uani 1 1 d
N1 N 0.02272(3) 0.77340(9) 0.27904(5) 0.01210(17) Uani 1 1 d
N2 N 0.12286(3) 0.79703(9) 0.35351(5) 0.01332(17) Uani 1 1 d
N3 N 0.06376(3) 1.08113(9) 0.33059(5) 0.01526(18) Uani 1 1 d
N4 N 0.08297(3) 0.95416(9) 0.16519(5) 0.01676(19) Uani 1 1 d
C1 C -0.01378(4) 0.63634(12) 0.36013(7) 0.0177(2) Uani 1 1 d
H1A H -0.0370(5) 0.7025(15) 0.3611(8) 0.024(3) Uiso 1 1 d
H1B H -0.0051(5) 0.5869(14) 0.4124(9) 0.025(4) Uiso 1 1 d
H1C H -0.0273(5) 0.5717(15) 0.3173(9) 0.028(4) Uiso 1 1 d
C2 C 0.02737(3) 0.70344(10) 0.34666(6) 0.01222(19) Uani 1 1 d
C3 C 0.06975(3) 0.68382(10) 0.40788(6) 0.01355(19) Uani 1 1 d
H3 H 0.0682(4) 0.6353(13) 0.4538(8) 0.013(3) Uiso 1 1 d
C4 C 0.11428(3) 0.71744(10) 0.40853(6) 0.0134(2) Uani 1 1 d
C5 C 0.15318(4) 0.65884(12) 0.47702(7) 0.0189(2) Uani 1 1 d
H5A H 0.1798(6) 0.6423(18) 0.4598(10) 0.046(5) Uiso 1 1 d
H5B H 0.1448(6) 0.5785(18) 0.4994(10) 0.042(5) Uiso 1 1 d
H5C H 0.1617(6) 0.7216(19) 0.5199(11) 0.050(5) Uiso 1 1 d
C6 C 0.16853(3) 0.80833(11) 0.34920(6) 0.0146(2) Uani 1 1 d
C7 C 0.18084(4) 0.72326(11) 0.29430(7) 0.0186(2) Uani 1 1 d
C8 C 0.22381(4) 0.73936(13) 0.28479(7) 0.0228(2) Uani 1 1 d
H8 H 0.2321(5) 0.6812(15) 0.2488(9) 0.026(4) Uiso 1 1 d
C9 C 0.25352(4) 0.83892(13) 0.32679(7) 0.0235(2) Uani 1 1 d
H9 H 0.2822(5) 0.8503(15) 0.3196(9) 0.029(4) Uiso 1 1 d
C10 C 0.24084(4) 0.92295(12) 0.37949(7) 0.0206(2) Uani 1 1 d
H10 H 0.2617(5) 0.9927(14) 0.4091(8) 0.021(3) Uiso 1 1 d
C11 C 0.19848(3) 0.90947(11) 0.39239(6) 0.0163(2) Uani 1 1 d
C12 C 0.14837(4) 0.61477(13) 0.24695(7) 0.0236(2) Uani 1 1 d
H12 H 0.1181(5) 0.6375(16) 0.2482(9) 0.030(4) Uiso 1 1 d
C13 C 0.14584(5) 0.61026(14) 0.15736(8) 0.0307(3) Uani 1 1 d
H13A H 0.1388(6) 0.6993(18) 0.1309(11) 0.045(5) Uiso 1 1 d
H13B H 0.1225(6) 0.5477(18) 0.1283(10) 0.042(4) Uiso 1 1 d
H13C H 0.1753(6) 0.5776(16) 0.1513(9) 0.033(4) Uiso 1 1 d
C14 C 0.16108(5) 0.47706(14) 0.28734(8) 0.0318(3) Uani 1 1 d
H14A H 0.1926(6) 0.4538(16) 0.2907(9) 0.034(4) Uiso 1 1 d
H14B H 0.1409(6) 0.4066(17) 0.2552(10) 0.041(4) Uiso 1 1 d
H14C H 0.1597(6) 0.4785(17) 0.3431(11) 0.043(4) Uiso 1 1 d
C15 C 0.18653(4) 1.00448(12) 0.45129(7) 0.0201(2) Uani 1 1 d
H15 H 0.1573(5) 0.9773(13) 0.4549(8) 0.018(3) Uiso 1 1 d
C16 C 0.18228(5) 1.15014(13) 0.41997(9) 0.0304(3) Uani 1 1 d
H16A H 0.2117(6) 1.1837(16) 0.4167(9) 0.034(4) Uiso 1 1 d
H16B H 0.1737(6) 1.2115(18) 0.4585(11) 0.045(5) Uiso 1 1 d
H16C H 0.1602(6) 1.1568(18) 0.3626(11) 0.044(5) Uiso 1 1 d
C17 C 0.22136(4) 0.99629(16) 0.53688(8) 0.0306(3) Uani 1 1 d
H17A H 0.2257(6) 0.9030(17) 0.5573(10) 0.038(4) Uiso 1 1 d
H17B H 0.2112(5) 1.0539(16) 0.5757(10) 0.034(4) Uiso 1 1 d
H17C H 0.2515(5) 1.0290(15) 0.5353(9) 0.030(4) Uiso 1 1 d
C18 C 0.06737(4) 1.07344(11) 0.41025(7) 0.0166(2) Uani 1 1 d
H18 H 0.0699(4) 0.9830(14) 0.4328(8) 0.015(3) Uiso 1 1 d
C19 C 0.06783(4) 1.18611(12) 0.45753(7) 0.0211(2) Uani 1 1 d
H19 H 0.0701(5) 1.1751(14) 0.5125(9) 0.023(3) Uiso 1 1 d
C20 C 0.06431(4) 1.31219(12) 0.42176(8) 0.0244(2) Uani 1 1 d
H20 H 0.0656(5) 1.3930(15) 0.4542(9) 0.025(4) Uiso 1 1 d
C21 C 0.06011(4) 1.32139(12) 0.33983(8) 0.0236(2) Uani 1 1 d
H21 H 0.0580(5) 1.4079(16) 0.3145(9) 0.030(4) Uiso 1 1 d
C22 C 0.05998(4) 1.20429(11) 0.29639(7) 0.0192(2) Uani 1 1 d
H22 H 0.0577(4) 1.2051(13) 0.2400(8) 0.018(3) Uiso 1 1 d
C23 C 0.04811(4) 1.02056(12) 0.11005(6) 0.0182(2) Uani 1 1 d
H23 H 0.0177(5) 0.9815(14) 0.1004(8) 0.020(3) Uiso 1 1 d
C24 C 0.05285(4) 1.14027(12) 0.07413(7) 0.0225(2) Uani 1 1 d
H24 H 0.0275(5) 1.1811(15) 0.0354(9) 0.027(4) Uiso 1 1 d
C25 C 0.09458(4) 1.21360(13) 0.11128(7) 0.0256(3) Uani 1 1 d
H25 H 0.0949(5) 1.3119(17) 0.1061(9) 0.035(4) Uiso 1 1 d
C26 C 0.13107(4) 1.14816(13) 0.15981(7) 0.0253(3) Uani 1 1 d
H26 H 0.1588(6) 1.1936(16) 0.1925(10) 0.037(4) Uiso 1 1 d
C27 C 0.12784(4) 0.99747(13) 0.16005(7) 0.0218(2) Uani 1 1 d
H27A H 0.1309(5) 0.9612(15) 0.1059(9) 0.026(4) Uiso 1 1 d
H27B H 0.1525(5) 0.9565(14) 0.2047(8) 0.022(3) Uiso 1 1 d

loop_
_atom_site_aniso_label
_atom_site_aniso_U_11
_atom_site_aniso_U_22
_atom_site_aniso_U_33
_atom_site_aniso_U_23
_atom_site_aniso_U_13
_atom_site_aniso_U_12
Mg1 0.01078(16) 0.01266(17) 0.01335(17) 0.00058(12) 0.00384(13) -0.00051(12)
N1 0.0093(4) 0.0132(4) 0.0129(4) -0.0004(3) 0.0022(3) 0.0000(3)
N2 0.0103(4) 0.0146(4) 0.0145(4) -0.0009(3) 0.0030(3) 0.0001(3)
N3 0.0138(4) 0.0145(4) 0.0177(4) 0.0007(3) 0.0052(3) 0.0002(3)
N4 0.0156(4) 0.0189(4) 0.0167(4) 0.0007(3) 0.0064(3) -0.0028(3)
C1 0.0138(5) 0.0205(5) 0.0193(5) 0.0051(4) 0.0056(4) -0.0017(4)
C2 0.0130(4) 0.0098(4) 0.0151(5) -0.0019(4) 0.0061(4) 0.0001(4)
C3 0.0145(5) 0.0132(5) 0.0128(5) 0.0012(4) 0.0041(4) 0.0011(4)
C4 0.0133(5) 0.0129(5) 0.0130(4) -0.0025(4) 0.0026(4) 0.0021(4)
C5 0.0136(5) 0.0246(6) 0.0166(5) 0.0037(4) 0.0021(4) 0.0033(4)
C6 0.0103(4) 0.0173(5) 0.0152(5) 0.0030(4) 0.0027(4) 0.0026(4)
C7 0.0152(5) 0.0209(5) 0.0189(5) -0.0001(4) 0.0044(4) 0.0034(4)
C8 0.0183(5) 0.0279(6) 0.0244(6) -0.0004(5) 0.0099(4) 0.0059(5)
C9 0.0134(5) 0.0299(6) 0.0294(6) 0.0058(5) 0.0099(4) 0.0023(4)
C10 0.0126(5) 0.0220(5) 0.0253(6) 0.0035(5) 0.0034(4) -0.0011(4)
C11 0.0125(5) 0.0175(5) 0.0174(5) 0.0028(4) 0.0024(4) 0.0013(4)
C12 0.0177(5) 0.0268(6) 0.0270(6) -0.0102(5) 0.0079(5) 0.0016(5)
C13 0.0371(7) 0.0274(7) 0.0229(6) -0.0048(5) 0.0028(5) 0.0045(6)
C14 0.0434(8) 0.0284(7) 0.0267(6) -0.0064(5) 0.0156(6) -0.0099(6)
C15 0.0133(5) 0.0216(5) 0.0240(6) -0.0051(4) 0.0040(4) -0.0022(4)
C16 0.0238(6) 0.0203(6) 0.0455(8) -0.0037(5) 0.0088(6) -0.0008(5)
C17 0.0231(6) 0.0399(8) 0.0248(6) -0.0090(6) 0.0016(5) -0.0027(6)
C18 0.0156(5) 0.0155(5) 0.0189(5) 0.0018(4) 0.0059(4) 0.0004(4)
C19 0.0223(5) 0.0224(6) 0.0191(5) -0.0017(4) 0.0074(4) 0.0004(4)
C20 0.0272(6) 0.0174(5) 0.0293(6) -0.0062(5) 0.0098(5) -0.0000(5)
C21 0.0274(6) 0.0139(5) 0.0299(6) 0.0036(5) 0.0097(5) 0.0016(4)
C22 0.0200(5) 0.0183(5) 0.0200(5) 0.0031(4) 0.0071(4) 0.0007(4)
C23 0.0180(5) 0.0223(5) 0.0150(5) -0.0015(4) 0.0063(4) -0.0032(4)
C24 0.0248(6) 0.0251(6) 0.0164(5) 0.0042(4) 0.0048(4) 0.0000(5)
C25 0.0357(7) 0.0216(6) 0.0211(5) 0.0036(4) 0.0113(5) -0.0071(5)
C26 0.0251(6) 0.0292(6) 0.0218(6) 0.0014(5) 0.0078(5) -0.0126(5)
C27 0.0170(5) 0.0274(6) 0.0221(6) 0.0033(5) 0.0080(4) -0.0030(4)

loop_
_atom_type_symbol
_atom_type_description
_atom_type_scat_dispersion_real
_atom_type_scat_dispersion_imag
_atom_type_scat_source
C C 0.0033 0.0016 'International Tables Vol C Tables 4.2.6.8 and 6.1.1.4'
H H 0.0000 0.0000 'International Tables Vol C Tables 4.2.6.8 and 6.1.1.4'
Mg Mg 0.0486 0.0363 'International Tables Vol C Tables 4.2.6.8 and 6.1.1.4'
N N 0.0061 0.0033 'International Tables Vol C Tables 4.2.6.8 and 6.1.1.4'

loop_
_geom_angle_atom_site_label_1
_geom_angle_atom_site_label_2
_geom_angle_atom_site_label_3
_geom_angle
_geom_angle_site_symmetry_1
_geom_angle_site_symmetry_3
N4 Mg1 N2 118.51(4) . .
N4 Mg1 N1 124.72(4) . .
N2 Mg1 N1 92.98(4) . .
N4 Mg1 N3 108.09(4) . .
N2 Mg1 N3 105.16(4) . .
N1 Mg1 N3 105.06(4) . .
C2 N1 N1 115.16(8) . 2
C2 N1 Mg1 121.18(7) . .
N1 N1 Mg1 122.51(6) 2 .
C4 N2 C6 120.28(8) . .
C4 N2 Mg1 122.36(7) . .
C6 N2 Mg1 117.32(6) . .
C22 N3 C18 117.94(9) . .
C22 N3 Mg1 123.19(7) . .
C18 N3 Mg1 118.39(7) . .
C23 N4 C27 111.42(9) . .
C23 N4 Mg1 116.53(7) . .
C27 N4 Mg1 123.10(7) . .
C2 C1 H1A 111.2(8) . .
C2 C1 H1B 111.2(8) . .
H1A C1 H1B 107.8(11) . .
C2 C1 H1C 110.7(9) . .
H1A C1 H1C 108.4(12) . .
H1B C1 H1C 107.4(12) . .
N1 C2 C3 123.38(9) . .
N1 C2 C1 120.11(9) . .
C3 C2 C1 116.48(9) . .
C4 C3 C2 129.94(9) . .
C4 C3 H3 115.0(8) . .
C2 C3 H3 114.9(8) . .
N2 C4 C3 123.33(9) . .
N2 C4 C5 120.19(9) . .
C3 C4 C5 116.48(9) . .
C4 C5 H5A 111.2(10) . .
C4 C5 H5B 112.8(10) . .
H5A C5 H5B 110.3(14) . .
C4 C5 H5C 108.7(11) . .
H5A C5 H5C 107.6(15) . .
H5B C5 H5C 105.9(14) . .
C11 C6 C7 120.87(9) . .
C11 C6 N2 121.15(9) . .
C7 C6 N2 117.71(9) . .
C8 C7 C6 118.62(10) . .
C8 C7 C12 120.39(10) . .
C6 C7 C12 120.98(10) . .
C9 C8 C7 121.00(11) . .
C9 C8 H8 120.7(9) . .
C7 C8 H8 118.3(9) . .
C10 C9 C8 119.86(10) . .
C10 C9 H9 119.4(9) . .
C8 C9 H9 120.7(9) . .
C9 C10 C11 121.43(11) . .
C9 C10 H10 119.9(8) . .
C11 C10 H10 118.7(8) . .
C10 C11 C6 118.20(10) . .
C10 C11 C15 119.02(10) . .
C6 C11 C15 122.78(9) . .
C7 C12 C14 110.74(10) . .
C7 C12 C13 112.45(11) . .
C14 C12 C13 111.23(10) . .
C7 C12 H12 107.4(9) . .
C14 C12 H12 107.9(9) . .
C13 C12 H12 106.8(9) . .
C12 C13 H13A 112.2(10) . .
C12 C13 H13B 109.9(10) . .
H13A C13 H13B 108.3(14) . .
C12 C13 H13C 111.0(9) . .
H13A C13 H13C 108.4(14) . .
H13B C13 H13C 106.9(13) . .
C12 C14 H14A 110.1(9) . .
C12 C14 H14B 110.5(10) . .
H14A C14 H14B 107.7(13) . .
C12 C14 H14C 110.7(10) . .
H14A C14 H14C 107.1(13) . .
H14B C14 H14C 110.6(14) . .
C11 C15 C16 111.00(10) . .
C11 C15 C17 111.86(10) . .
C16 C15 C17 110.32(10) . .
C11 C15 H15 107.6(8) . .
C16 C15 H15 108.0(8) . .
C17 C15 H15 107.9(8) . .
C15 C16 H16A 111.1(9) . .
C15 C16 H16B 110.4(10) . .
H16A C16 H16B 106.0(13) . .
C15 C16 H16C 111.4(10) . .
H16A C16 H16C 105.6(13) . .
H16B C16 H16C 112.1(14) . .
C15 C17 H17A 111.8(10) . .
C15 C17 H17B 110.2(9) . .
H17A C17 H17B 109.3(13) . .
C15 C17 H17C 109.4(8) . .
H17A C17 H17C 107.0(13) . .
H17B C17 H17C 109.0(12) . .
N3 C18 C19 122.80(10) . .
N3 C18 H18 115.6(7) . .
C19 C18 H18 121.6(7) . .
C18 C19 C20 118.65(10) . .
C18 C19 H19 119.4(9) . .
C20 C19 H19 121.9(9) . .
C19 C20 C21 119.11(11) . .
C19 C20 H20 120.2(8) . .
C21 C20 H20 120.7(8) . .
C22 C21 C20 119.02(11) . .
C22 C21 H21 121.0(9) . .
C20 C21 H21 119.9(9) . .
N3 C22 C21 122.47(10) . .
N3 C22 H22 115.2(8) . .
C21 C22 H22 122.3(8) . .
N4 C23 C24 124.30(10) . .
N4 C23 H23 115.5(8) . .
C24 C23 H23 119.9(8) . .
C23 C24 C25 116.26(10) . .
C23 C24 H24 120.6(9) . .
C25 C24 H24 121.6(9) . .
C26 C25 C24 119.43(11) . .
C26 C25 H25 120.6(9) . .
C24 C25 H25 119.6(9) . .
C25 C26 C27 116.16(11) . .
C25 C26 H26 123.4(10) . .
C27 C26 H26 120.4(10) . .
N4 C27 C26 110.74(10) . .
N4 C27 H27A 107.9(8) . .
C26 C27 H27A 108.6(8) . .
N4 C27 H27B 109.9(8) . .
C26 C27 H27B 112.2(8) . .
H27A C27 H27B 107.4(11) . .

loop_
_geom_bond_atom_site_label_1
_geom_bond_atom_site_label_2
_geom_bond_distance
_geom_bond_site_symmetry_2
Mg1 N4 2.0035(9) .
Mg1 N2 2.0348(9) .
Mg1 N1 2.0443(9) .
Mg1 N3 2.1312(10) .
N1 C2 1.3291(13) .
N1 N1 1.4447(16) 2
N2 C4 1.3262(13) .
N2 C6 1.4384(12) .
N3 C22 1.3454(14) .
N3 C18 1.3506(14) .
N4 C23 1.3617(14) .
N4 C27 1.4786(14) .
C1 C2 1.5146(14) .
C1 H1A 0.975(15) .
C1 H1B 0.989(14) .
C1 H1C 0.970(15) .
C2 C3 1.4135(14) .
C3 C4 1.4100(14) .
C3 H3 0.943(13) .
C4 C5 1.5124(14) .
C5 H5A 0.972(18) .
C5 H5B 0.955(18) .
C5 H5C 0.940(19) .
C6 C11 1.4078(15) .
C6 C7 1.4093(15) .
C7 C8 1.3955(15) .
C7 C12 1.5211(16) .
C8 C9 1.3865(18) .
C8 H8 0.942(15) .
C9 C10 1.3800(17) .
C9 H9 0.939(15) .
C10 C11 1.3997(15) .
C10 H10 0.973(14) .
C11 C15 1.5165(15) .
C12 C14 1.5271(19) .
C12 C13 1.5294(17) .
C12 H12 0.968(16) .
C13 H13A 0.987(18) .
C13 H13B 0.963(17) .
C13 H13C 1.001(16) .
C14 H14A 0.984(16) .
C14 H14B 0.982(17) .
C14 H14C 0.979(17) .
C15 C16 1.5329(17) .
C15 C17 1.5344(17) .
C15 H15 0.963(13) .
C16 H16A 0.986(16) .
C16 H16B 0.998(18) .
C16 H16C 1.014(17) .
C17 H17A 0.984(17) .
C17 H17B 1.004(16) .
C17 H17C 0.993(15) .
C18 C19 1.3820(16) .
C18 H18 0.971(13) .
C19 C20 1.3835(17) .
C19 H19 0.938(14) .
C20 C21 1.3863(18) .
C20 H20 0.972(15) .
C21 C22 1.3822(16) .
C21 H21 0.955(16) .
C22 H22 0.956(13) .
C23 C24 1.3686(16) .
C23 H23 0.980(14) .
C24 C25 1.4411(17) .
C24 H24 0.946(15) .
C25 C26 1.3408(18) .
C25 H25 0.979(16) .
C26 C27 1.4965(18) .
C26 H26 0.975(17) .
C27 H27A 1.036(14) .
C27 H27B 0.985(14) .

loop_
_geom_torsion_atom_site_label_1
_geom_torsion_atom_site_label_2
_geom_torsion_atom_site_label_3
_geom_torsion_atom_site_label_4
_geom_torsion
_geom_torsion_site_symmetry_1
_geom_torsion_site_symmetry_4
N4 Mg1 N1 C2 154.39(7) . .
N2 Mg1 N1 C2 26.26(8) . .
N3 Mg1 N1 C2 -80.32(8) . .
N4 Mg1 N1 N1 -38.51(9) . 2
N2 Mg1 N1 N1 -166.64(7) . 2
N3 Mg1 N1 N1 86.79(8) . 2
N4 Mg1 N2 C4 -155.07(8) . .
N1 Mg1 N2 C4 -22.44(8) . .
N3 Mg1 N2 C4 84.04(8) . .
N4 Mg1 N2 C6 22.59(9) . .
N1 Mg1 N2 C6 155.22(7) . .
N3 Mg1 N2 C6 -98.29(7) . .
N4 Mg1 N3 C22 7.61(9) . .
N2 Mg1 N3 C22 135.11(8) . .
N1 Mg1 N3 C22 -127.50(8) . .
N4 Mg1 N3 C18 -164.27(7) . .
N2 Mg1 N3 C18 -36.77(8) . .
N1 Mg1 N3 C18 60.62(8) . .
N2 Mg1 N4 C23 178.23(7) . .
N1 Mg1 N4 C23 61.60(9) . .
N3 Mg1 N4 C23 -62.39(8) . .
N2 Mg1 N4 C27 -37.41(10) . .
N1 Mg1 N4 C27 -154.05(8) . .
N3 Mg1 N4 C27 81.96(9) . .
N1 N1 C2 C3 175.42(8) 2 .
Mg1 N1 C2 C3 -16.58(13) . .
N1 N1 C2 C1 -2.78(12) 2 .
Mg1 N1 C2 C1 165.22(7) . .
N1 C2 C3 C4 -7.31(17) . .
C1 C2 C3 C4 170.94(10) . .
C6 N2 C4 C3 -169.09(9) . .
Mg1 N2 C4 C3 8.50(14) . .
C6 N2 C4 C5 11.63(14) . .
Mg1 N2 C4 C5 -170.78(7) . .
C2 C3 C4 N2 12.08(17) . .
C2 C3 C4 C5 -168.61(10) . .
C4 N2 C6 C11 -92.09(12) . .
Mg1 N2 C6 C11 90.19(10) . .
C4 N2 C6 C7 93.88(12) . .
Mg1 N2 C6 C7 -83.83(10) . .
C11 C6 C7 C8 1.33(16) . .
N2 C6 C7 C8 175.37(10) . .
C11 C6 C7 C12 -179.42(10) . .
N2 C6 C7 C12 -5.38(15) . .
C6 C7 C8 C9 -1.56(17) . .
C12 C7 C8 C9 179.18(11) . .
C7 C8 C9 C10 0.62(18) . .
C8 C9 C10 C11 0.59(18) . .
C9 C10 C11 C6 -0.79(16) . .
C9 C10 C11 C15 179.77(10) . .
C7 C6 C11 C10 -0.18(15) . .
N2 C6 C11 C10 -174.01(9) . .
C7 C6 C11 C15 179.24(10) . .
N2 C6 C11 C15 5.40(15) . .
C8 C7 C12 C14 80.04(14) . .
C6 C7 C12 C14 -99.20(12) . .
C8 C7 C12 C13 -45.09(15) . .
C6 C7 C12 C13 135.67(11) . .
C10 C11 C15 C16 65.38(13) . .
C6 C11 C15 C16 -114.03(12) . .
C10 C11 C15 C17 -58.32(14) . .
C6 C11 C15 C17 122.27(12) . .
C22 N3 C18 C19 -0.71(16) . .
Mg1 N3 C18 C19 171.59(8) . .
N3 C18 C19 C20 0.18(17) . .
C18 C19 C20 C21 0.48(17) . .
C19 C20 C21 C22 -0.59(18) . .
C18 N3 C22 C21 0.60(16) . .
Mg1 N3 C22 C21 -171.31(9) . .
C20 C21 C22 N3 0.05(18) . .
C27 N4 C23 C24 -20.35(15) . .
Mg1 N4 C23 C24 128.03(10) . .
N4 C23 C24 C25 -14.92(17) . .
C23 C24 C25 C26 20.29(17) . .
C24 C25 C26 C27 10.27(17) . .
C23 N4 C27 C26 48.68(12) . .
Mg1 N4 C27 C26 -97.26(10) . .
C25 C26 C27 N4 -44.86(14) . .
